data_1576470
loop_
_publ_author_name
'Alarcon-Miranda, Carlos'
'Middleton, Isis A.'
'Rusli, Olivia'
'Caceres-Herrera, Nicolas'
'Bhadbhade, Mohan'
'Rijs, Nicole J.'
'Thordarson, Pall'
'Kogan, Marcelo J.'
'Saitz, Claudio'

_publ_section_title
;
 <i>N</i>-Arylsulfonamidocalix[4]arenes with narrow pH-responsive binding
 near neutral pH.
;
_journal_issue 6
_journal_name_full 'Chemical science'
_journal_page_first 3293
_journal_page_last 3299
_journal_paper_doi 10.1039/d5sc07965a
_journal_volume 17
_journal_year 2026
_chemical_formula_moiety 'C68 H64 F12 N4 Na O24 S8, 0.375(C2 H8 O2), 2[Na2]'
_chemical_formula_sum 'C68.75 H67 F12 N4 Na5 O24.75 S8'
_chemical_formula_weight 1944.69
_space_group_crystal_system monoclinic
_space_group_IT_number 15
_space_group_name_Hall '-I 2yc'
_space_group_name_H-M_alt 'I 1 2/c 1'
_atom_sites_solution_hydrogens mixed
_audit_creation_date 2025-08-08
_audit_creation_method
;
Olex2 1.5
(compiled 2025.07.13 svn.rb7424aed for OlexSys, GUI svn.r7314)
;
_audit_update_record
;
2025-08-08 deposited with the CCDC.	2025-12-15 downloaded from the CCDC.
;
_cell_angle_alpha 90
_cell_angle_beta 99.284(10)
_cell_angle_gamma 90
_cell_formula_units_Z 4
_cell_length_a 20.840(3)
_cell_length_b 19.926(2)
_cell_length_c 22.459(3)
_cell_measurement_reflns_used 9946
_cell_measurement_temperature 120.15
_cell_measurement_theta_max 23.146
_cell_measurement_theta_min 2.449
_cell_volume 9204(2)
_computing_cell_refinement 'SAINT V8.40B (?, 2016)'
_computing_data_reduction 'SAINT V8.40B (?, 2016)'
_computing_molecular_graphics 'Olex2 1.5 (Dolomanov et al., 2009)'
_computing_publication_material 'Olex2 1.5 (Dolomanov et al., 2009)'
_computing_structure_refinement 'SHELXL 2018/3 (Sheldrick, 2015)'
_computing_structure_solution 'SHELXT 2018/2 (Sheldrick, 2018)'
_diffrn_ambient_temperature 120.15
_diffrn_measured_fraction_theta_full 0.983
_diffrn_measured_fraction_theta_max 0.983
_diffrn_measurement_device_type 'Bruker D8 Quest'
_diffrn_radiation_type MoK\a
_diffrn_radiation_wavelength 0.71073
_diffrn_reflns_av_R_equivalents 0.2582
_diffrn_reflns_av_unetI/netI 0.0699
_diffrn_reflns_Laue_measured_fraction_full 0.983
_diffrn_reflns_Laue_measured_fraction_max 0.983
_diffrn_reflns_limit_h_max 23
_diffrn_reflns_limit_h_min -23
_diffrn_reflns_limit_k_max 22
_diffrn_reflns_limit_k_min -22
_diffrn_reflns_limit_l_max 25
_diffrn_reflns_limit_l_min -24
_diffrn_reflns_number 154779
_diffrn_reflns_point_group_measured_fraction_full 0.983
_diffrn_reflns_point_group_measured_fraction_max 0.983
_diffrn_reflns_theta_full 23.513
_diffrn_reflns_theta_max 23.513
_diffrn_reflns_theta_min 1.980
_diffrn_source_current 1.4
_diffrn_source_power 0.07
_diffrn_source_voltage 50.0
_exptl_absorpt_coefficient_mu 0.312
_exptl_absorpt_correction_T_max 0.7449
_exptl_absorpt_correction_T_min 0.3723
_exptl_absorpt_correction_type multi-scan
_exptl_absorpt_process_details
;
SADABS-2016/2 (Bruker,2016/2) was used for absorption correction.
wR2(int) was 0.1664 before and 0.1156 after correction.
The Ratio of minimum to maximum transmission is 0.4998.
The \l/2 correction factor is Not present.
;
_exptl_crystal_colour yellow
_exptl_crystal_colour_primary yellow
_exptl_crystal_density_diffrn 1.403
_exptl_crystal_description needle
_exptl_crystal_F_000 3986
_exptl_crystal_size_max 0.16
_exptl_crystal_size_mid 0.032
_exptl_crystal_size_min 0.024
_refine_diff_density_max 1.383
_refine_diff_density_min -0.903
_refine_diff_density_rms 0.104
_refine_ls_extinction_method none
_refine_ls_goodness_of_fit_ref 1.089
_refine_ls_hydrogen_treatment constr
_refine_ls_matrix_type full
_refine_ls_number_parameters 556
_refine_ls_number_reflns 6722
_refine_ls_number_restraints 63
_refine_ls_restrained_S_all 1.104
_refine_ls_R_factor_all 0.1428
_refine_ls_R_factor_gt 0.1208
_refine_ls_shift/su_max 0.000
_refine_ls_shift/su_mean 0.000
_refine_ls_structure_factor_coef Fsqd
_refine_ls_weighting_details 'w=1/[\s^2^(Fo^2^)+(0.0974P)^2^+153.3958P] where P=(Fo^2^+2Fc^2^)/3'
_refine_ls_weighting_scheme calc
_refine_ls_wR_factor_gt 0.2692
_refine_ls_wR_factor_ref 0.2836
_reflns_Friedel_coverage 0.000
_reflns_number_gt 5246
_reflns_number_total 6722
_reflns_threshold_expression 'I > 2\s(I)'
_cod_data_source_file d5sc07965a2.cif
_cod_data_source_block carlos_tetrana_c_pl
_cod_database_code 1576470
_shelx_shelxl_version_number 2018/3
_shelx_space_group_comment
;
The symmetry employed for this shelxl refinement is uniquely defined
by the following loop, which should always be used as a source of
symmetry information in preference to the above space-group names.
They are only intended as comments.
;
_olex2_refinement_description
;
1. Fixed Uiso
 At 1.2 times of:
  All C(H) groups, {H3BA,H3BB,H3BC} of C3BB, All C(H,H) groups, All N(H) groups
 At 1.5 times of:
  All O(H) groups, {H3AA,H3AB,H3AC} of C3AA, {H2D,H2E,H2C} of C2
2. Restrained distances
 O00R-C1BC = O00R-C1BB
 1.38 with sigma of 0.02
 C2BC-C1BB = C2BB-C1BC
 1.51 with sigma of 0.02
 S1-C7
 1.8 with sigma of 0.02
 F4A-C7 = F2-C7 = F4-C1 = F1A-C1 = F2A-C1
 1.31 with sigma of 0.02
 S1-F4A
 2.58 with sigma of 0.02
 F2A-S1
 2.58 with sigma of 0.02
 F1A-S1
 2.58 with sigma of 0.02
 F2-S1
 2.58 with sigma of 0.02
 O2A-H2E
 2.006 with sigma of 0.01
 O00F-C2BB \\sim O00F-C2BC
 with sigma of 0.02
 F2-C7 \\sim F4-C7
 with sigma of 0.02
 F2-C7 \\sim F2A-C7
 with sigma of 0.02
 F4-C7 \\sim F4A-C7
 with sigma of 0.02
 S1-C7 \\sim S1-C1
 with sigma of 0.02
 F2-C7 \\sim F2-C1
 with sigma of 0.02
 F4-C7 \\sim F4-C1
 with sigma of 0.02
 C7-F4A \\sim C1-F4A
 with sigma of 0.02
 C7-F1A \\sim C1-F1A
 with sigma of 0.02
 C7-F2A \\sim C1-F2A
 with sigma of 0.02
 C7-F2 \\sim C7-F4A
 with sigma of 0.02
 C1-F1A \\sim C1-F4
 with sigma of 0.02
3. Uiso/Uaniso restraints and constraints
Uanis(C2BC) = Uanis(C1BB)
Uanis(C2BB) = Uanis(C1BC)
Uanis(C7A) = Uanis(N1A)
Uanis(C7) = Uanis(C1)
Uanis(C1M) = Uanis(C2B)
4. Rigid body (RIGU) restrains
 C2BC, C2BB, C1BC, C1BB
 with sigma for 1-2 distances of 0.004 and sigma for 1-3 distances of 0.004
 C7, F2, F4
 with sigma for 1-2 distances of 0.004 and sigma for 1-3 distances of 0.004
 F2, F4, C7, F4A, F1A, F2A, C1
 with sigma for 1-2 distances of 0.004 and sigma for 1-3 distances of 0.004
5. Others
 Fixed Sof: C1BB(0.5) H1BA(0.5) H1BB(0.5) C2BB(0.5) H2BA(0.5) H2BB(0.5)
 C2BC(0.5) H2BC(0.5) H2BD(0.5) C1BC(0.5) H1BC(0.5) H1BD(0.5) F2(0.5) F4(0.5)
 C7(0.5) F4A(0.5) F2A(0.5) C1(0.5) C2(0.375) H2D(0.375) H2E(0.375) H2C(0.375)
 O3(0.375) H3(0.375)
6.a Riding coordinates:
 N1A(H1A), N1B(H1B), C3BB(H3BA,H3BB,H3BC), C6B(H6B)
6.b Secondary CH2 refined with riding coordinates:
 C1AA(H1AA,H1AB), C1BB(H1BA,H1BB), C1M(H1MA,H1MB), C2AA(H2AA,H2AB), C2BB(H2BA,
 H2BB), C2M(H2MA,H2MB), C2BC(H2BC,H2BD), C1BC(H1BC,H1BD)
6.c Aromatic/amide H refined with riding coordinates:
 C2A(H2A), C2B(H2B), C6A(H6A), C8A(H8A), C8B(H8B), C9A(H9A), C9B(H9B),
 C11A(H11A), C11B(H11B), C12A(H12A), C12B(H12B)
6.d Idealised Me refined as rotating group:
 C3AA(H3AA,H3AB,H3AC), C2(H2D,H2E,H2C)
6.e Idealised tetrahedral OH refined as rotating group:
 O3(H3)
;
_smtbx_masks_special_details
;
A solvent mask was calculated and 492 electrons were 
found in a volume of 1738\%A^3^ in 1 void per unit cell. 
This is consistent with the presence of 
2[Na2] per Asymmetric Unit 
which account for 176 electrons 
per unit cell.
;
_smtbx_masks_void_probe_radius 1.2
_smtbx_masks_void_truncation_radius 1.2
_olex2_submission_special_instructions 'No special instructions were received'

loop_
_space_group_symop_operation_xyz
'x, y, z'
'-x, y, -z+1/2'
'x+1/2, y+1/2, z+1/2'
'-x+1/2, y+1/2, -z+1'
'-x, -y, -z'
'x, -y, z-1/2'
'-x+1/2, -y+1/2, -z+1/2'
'x+1/2, -y+1/2, z'

loop_
_atom_site_label
_atom_site_type_symbol
_atom_site_fract_x
_atom_site_fract_y
_atom_site_fract_z
_atom_site_U_iso_or_equiv
_atom_site_adp_type
_atom_site_occupancy
_atom_site_site_symmetry_order
_atom_site_calc_flag
_atom_site_refinement_flags_posn
_atom_site_refinement_flags_adp
_atom_site_refinement_flags_occupancy
_atom_site_disorder_assembly
_atom_site_disorder_group
S1A S 0.16375(12) 0.40529(10) 0.36771(10) 0.0450(6) Uani 1 1 d . . . . .
S1B S 0.13100(11) 0.39228(10) 0.09917(11) 0.0444(6) Uani 1 1 d . . . . .
S2B S 0.34071(13) 0.29799(16) -0.09586(11) 0.0623(8) Uani 1 1 d . . . . .
Na1 Na 0.000000 0.07921(18) 0.250000 0.0234(8) Uani 1 2 d S T P A .
F1B F 0.2655(4) 0.2045(4) -0.1486(3) 0.091(2) Uani 1 1 d . . . . .
F2B F 0.3426(4) 0.2329(5) -0.1948(3) 0.111(3) Uani 1 1 d . . . . .
F3B F 0.2592(4) 0.2959(4) -0.1960(3) 0.106(3) Uani 1 1 d . . . . .
O0C O 0.0913(2) 0.1197(2) 0.3262(2) 0.0209(10) Uani 1 1 d . . . . .
O00F O 0.0696(3) -0.0044(2) 0.2180(2) 0.0342(13) Uani 1 1 d D . . . .
O00G O 0.0957(3) 0.0326(3) 0.4326(2) 0.0374(13) Uani 1 1 d . . . . .
O00R O 0.0525(2) 0.1234(2) 0.17308(19) 0.0213(10) Uani 1 1 d D . . . .
O1A O 0.2145(3) 0.4197(3) 0.3320(3) 0.0556(17) Uani 1 1 d . . . . .
O1B O 0.1930(3) 0.4047(3) 0.1361(3) 0.0525(16) Uani 1 1 d . . . . .
O2A O 0.1032(4) 0.4398(3) 0.3487(3) 0.066(2) Uani 1 1 d D . . . .
O2B O 0.0786(3) 0.4336(3) 0.1110(3) 0.0625(19) Uani 1 1 d . . . . .
O3B O 0.3776(3) 0.2469(4) -0.0616(3) 0.070(2) Uani 1 1 d . . . . .
O4B O 0.3709(4) 0.3527(5) -0.1196(3) 0.092(3) Uani 1 1 d . . . . .
N1A N 0.1830(3) 0.4179(3) 0.4369(3) 0.0386(13) Uani 1 1 d . . . . .
H1A H 0.156733 0.442061 0.455265 0.046 Uiso 1 1 d R U . . .
N1B N 0.1331(4) 0.3981(4) 0.0298(3) 0.0482(19) Uani 1 1 d . . . . .
H1B H 0.099582 0.414965 0.005540 0.058 Uiso 1 1 d R U . . .
C1A C 0.1452(3) 0.3185(4) 0.3569(3) 0.0283(17) Uani 1 1 d . . . . .
C1AA C 0.1434(3) 0.0729(4) 0.3516(3) 0.0277(16) Uani 1 1 d . . . . .
H1AA H 0.185149 0.088718 0.340972 0.033 Uiso 1 1 calc R U . . .
H1AB H 0.134120 0.028132 0.333071 0.033 Uiso 1 1 calc R U . . .
C1B C 0.1091(4) 0.3095(3) 0.1185(3) 0.0300(18) Uani 1 1 d . . . . .
C1BB C 0.0539(9) 0.0689(7) 0.1323(7) 0.029(3) Uani 0.5 1 d D . P A 2
H1BA H 0.072051 0.083891 0.096449 0.035 Uiso 0.5 1 calc R U P A 2
H1BB H 0.009314 0.051906 0.118783 0.035 Uiso 0.5 1 calc R U P A 2
C1M C 0.1645(3) 0.1830(4) 0.2426(3) 0.0269(12) Uani 1 1 d . . . . .
H1MA H 0.211864 0.186700 0.242680 0.032 Uiso 1 1 calc R U . . .
H1MB H 0.153230 0.134761 0.243328 0.032 Uiso 1 1 calc R U . . .
C2A C 0.1054(3) 0.2877(3) 0.3927(3) 0.0248(16) Uani 1 1 d . . . . .
H2A H 0.091696 0.312189 0.424677 0.030 Uiso 1 1 calc R U . . .
C2AA C 0.1502(3) 0.0664(4) 0.4181(3) 0.0267(16) Uani 1 1 d . . . . .
H2AA H 0.190271 0.041021 0.433665 0.032 Uiso 1 1 calc R U . . .
H2AB H 0.153642 0.111451 0.436884 0.032 Uiso 1 1 calc R U . . .
C2B C 0.1466(3) 0.2757(4) 0.1646(3) 0.0269(12) Uani 1 1 d . . . . .
H2B H 0.186955 0.294797 0.182462 0.032 Uiso 1 1 calc R U . . .
C2BB C 0.0524(7) 0.0041(6) 0.1546(5) 0.022(3) Uani 0.5 1 d D . P A 1
H2BA H 0.004598 0.004830 0.142632 0.027 Uiso 0.5 1 calc R U P A 1
H2BB H 0.070399 -0.032844 0.132800 0.027 Uiso 0.5 1 calc R U P A 1
C2M C 0.0361(3) 0.1927(3) 0.4178(3) 0.0234(16) Uani 1 1 d . . . . .
H2MA H 0.047178 0.206048 0.460665 0.028 Uiso 1 1 calc R U . . .
H2MB H 0.036283 0.143079 0.415588 0.028 Uiso 1 1 calc R U . . .
C3A C 0.0853(3) 0.2211(4) 0.3824(3) 0.0240(16) Uani 1 1 d . . . . .
C3AA C 0.0987(5) 0.0260(5) 0.4966(4) 0.052(2) Uani 1 1 d . . . . .
H3AA H 0.059716 0.002598 0.505010 0.078 Uiso 1 1 calc R U . . .
H3AB H 0.100901 0.070588 0.515199 0.078 Uiso 1 1 calc R U . . .
H3AC H 0.137411 0.000134 0.513431 0.078 Uiso 1 1 calc R U . . .
C3B C 0.1281(3) 0.2150(4) 0.1861(3) 0.0245(16) Uani 1 1 d . . . . .
C3BB C 0.0884(9) -0.0675(6) 0.2394(5) 0.125(7) Uani 1 1 d . . . . .
H3BA H 0.061033 -0.098630 0.212618 0.150 Uiso 1 1 d R U . . .
H3BB H 0.134163 -0.079760 0.241148 0.150 Uiso 1 1 d R U . . .
H3BC H 0.076833 -0.069850 0.279948 0.150 Uiso 1 1 d R U . . .
C4A C 0.1088(3) 0.1863(3) 0.3357(3) 0.0215(15) Uani 1 1 d . . . . .
C4B C 0.0704(3) 0.1861(3) 0.1552(3) 0.0191(15) Uani 1 1 d . . . . .
C5A C 0.1470(3) 0.2175(3) 0.2985(3) 0.0231(16) Uani 1 1 d . . . . .
C5B C 0.0307(4) 0.2193(4) 0.1086(3) 0.0271(16) Uani 1 1 d . . . . .
C6A C 0.1653(3) 0.2840(4) 0.3113(4) 0.0300(17) Uani 1 1 d . . . . .
H6A H 0.192595 0.305718 0.287237 0.036 Uiso 1 1 calc R U . . .
C6B C 0.0513(4) 0.2822(4) 0.0906(3) 0.0281(17) Uani 1 1 d . . . . .
H6B H 0.025408 0.306047 0.058784 0.034 Uiso 1 1 d R U . . .
C7A C 0.2401(4) 0.3965(4) 0.4696(4) 0.0386(13) Uani 1 1 d . . . . .
C7B C 0.1824(4) 0.3727(4) 0.0030(4) 0.040(2) Uani 1 1 d . . . . .
C8A C 0.2513(4) 0.4105(4) 0.5312(4) 0.040(2) Uani 1 1 d . . . . .
H8A H 0.218399 0.432079 0.548888 0.048 Uiso 1 1 calc R U . . .
C8B C 0.2197(4) 0.3161(4) 0.0227(3) 0.038(2) Uani 1 1 d . . . . .
H8B H 0.212788 0.294491 0.058847 0.046 Uiso 1 1 calc R U . . .
C9A C 0.3083(5) 0.3939(5) 0.5664(4) 0.054(3) Uani 1 1 d . . . . .
H9A H 0.315041 0.403454 0.608432 0.065 Uiso 1 1 calc R U . . .
C9B C 0.2657(4) 0.2909(5) -0.0082(4) 0.042(2) Uani 1 1 d . . . . .
H9B H 0.288128 0.250514 0.004493 0.051 Uiso 1 1 calc R U . . .
C10A C 0.3573(5) 0.3625(5) 0.5401(4) 0.058(3) Uani 1 1 d . . . . .
C10B C 0.2791(5) 0.3255(5) -0.0588(4) 0.049(2) Uani 1 1 d . . . . .
C11A C 0.3456(4) 0.3449(5) 0.4799(4) 0.050(2) Uani 1 1 d . . . . .
H11A H 0.377554 0.320985 0.462698 0.060 Uiso 1 1 calc R U . . .
C11B C 0.2448(5) 0.3826(5) -0.0781(4) 0.055(3) Uani 1 1 d . . . . .
H11B H 0.255019 0.406332 -0.112072 0.066 Uiso 1 1 calc R U . . .
C12A C 0.2887(4) 0.3618(4) 0.4456(4) 0.038(2) Uani 1 1 d . . . . .
H12A H 0.281231 0.349833 0.404068 0.045 Uiso 1 1 calc R U . . .
C12B C 0.1958(5) 0.4060(4) -0.0490(4) 0.053(3) Uani 1 1 d . . . . .
H12B H 0.171254 0.444286 -0.063910 0.064 Uiso 1 1 calc R U . . .
C13B C 0.2986(6) 0.2551(7) -0.1627(5) 0.066(3) Uani 1 1 d . . . . .
C2BC C 0.0952(8) 0.0150(7) 0.1642(6) 0.029(3) Uani 0.5 1 d D . P A 2
H2BC H 0.095535 -0.024316 0.137241 0.035 Uiso 0.5 1 calc R U P A 2
H2BD H 0.140413 0.031244 0.175337 0.035 Uiso 0.5 1 calc R U P A 2
C1BC C 0.0818(7) 0.0709(7) 0.1405(8) 0.022(3) Uani 0.5 1 d D . P A 1
H1BC H 0.129480 0.070167 0.153356 0.027 Uiso 0.5 1 calc R U P A 1
H1BD H 0.072663 0.079730 0.096515 0.027 Uiso 0.5 1 calc R U P A 1
S1 S 0.43509(16) 0.35098(17) 0.57972(14) 0.0798(10) Uani 1 1 d D . . . .
O1 O 0.4845(4) 0.3507(6) 0.5419(4) 0.113(4) Uani 1 1 d . . . . .
O4 O 0.4511(6) 0.3905(4) 0.6303(3) 0.117(4) Uani 1 1 d . . . . .
F2 F 0.4120(19) 0.2242(8) 0.5798(15) 0.210(17) Uani 0.5 1 d D . P B 2
F4 F 0.3813(7) 0.2467(9) 0.6242(6) 0.080(4) Uani 0.5 1 d D . P B 1
C7 C 0.4191(8) 0.2772(7) 0.6127(8) 0.090(4) Uani 0.5 1 d D . P B 2
F4A F 0.3910(8) 0.2806(11) 0.6604(8) 0.126(6) Uani 0.5 1 d D . P B 2
F1A F 0.4866(5) 0.2540(5) 0.6413(5) 0.148(4) Uani 1 1 d D . . . .
F2A F 0.4299(10) 0.2267(7) 0.5522(9) 0.077(4) Uani 0.5 1 d D . P B 1
C1 C 0.4315(7) 0.2700(8) 0.5971(8) 0.090(4) Uani 0.5 1 d D . P B 1
C2 C 0.000000 0.4151(12) 0.250000 0.105(10) Uani 0.75 2 d S T P . .
H2D H -0.008035 0.431516 0.208321 0.158 Uiso 0.375 1 calc R U P C -1
H2E H 0.042296 0.431517 0.270197 0.158 Uiso 0.375 1 calc DR U P C -1
H2C H -0.034260 0.431516 0.271482 0.158 Uiso 0.375 1 calc R U P C -1
O3 O 0.000000 0.3422(10) 0.250000 0.107(6) Uani 0.75 2 d S T P . .
H3 H 0.009174 0.328156 0.285620 0.160 Uiso 0.375 1 calc R U P . .

loop_
_atom_site_aniso_label
_atom_site_aniso_U_11
_atom_site_aniso_U_22
_atom_site_aniso_U_33
_atom_site_aniso_U_23
_atom_site_aniso_U_13
_atom_site_aniso_U_12
S1A 0.0553(14) 0.0219(10) 0.0553(14) -0.0099(10) 0.0011(11) -0.0068(10)
S1B 0.0479(14) 0.0241(10) 0.0650(15) 0.0013(10) 0.0203(11) -0.0121(10)
S2B 0.0603(16) 0.092(2) 0.0376(13) -0.0087(13) 0.0168(12) -0.0437(16)
Na1 0.025(2) 0.0227(19) 0.0230(19) 0.000 0.0068(16) 0.000
F1B 0.103(5) 0.094(5) 0.076(4) -0.033(4) 0.011(4) -0.042(4)
F2B 0.102(6) 0.178(8) 0.057(4) -0.049(5) 0.026(4) -0.023(5)
F3B 0.137(7) 0.123(6) 0.049(4) -0.006(4) -0.014(4) -0.006(6)
O0C 0.016(2) 0.018(2) 0.027(3) -0.005(2) 0.001(2) 0.0013(19)
O00F 0.048(3) 0.024(3) 0.029(3) 0.000(2) 0.003(2) 0.010(2)
O00G 0.039(3) 0.039(3) 0.031(3) 0.011(2) -0.003(2) 0.000(3)
O00R 0.025(3) 0.018(2) 0.024(2) -0.0046(19) 0.012(2) -0.004(2)
O1A 0.077(5) 0.034(3) 0.058(4) -0.003(3) 0.017(3) -0.027(3)
O1B 0.061(4) 0.035(3) 0.062(4) -0.007(3) 0.013(3) -0.029(3)
O2A 0.077(5) 0.031(3) 0.085(5) -0.006(3) -0.005(4) 0.009(3)
O2B 0.066(4) 0.029(3) 0.101(5) -0.003(3) 0.038(4) -0.001(3)
O3B 0.056(4) 0.113(6) 0.038(4) 0.001(4) 0.000(3) -0.003(4)
O4B 0.105(7) 0.114(7) 0.068(5) -0.016(5) 0.045(5) -0.060(6)
N1A 0.040(3) 0.028(3) 0.050(3) -0.019(2) 0.016(2) -0.015(2)
N1B 0.051(5) 0.040(4) 0.053(5) 0.017(4) 0.008(4) -0.014(4)
C1A 0.027(4) 0.023(4) 0.034(4) -0.012(3) 0.001(3) -0.001(3)
C1AA 0.027(4) 0.025(4) 0.031(4) -0.006(3) 0.002(3) 0.007(3)
C1B 0.033(4) 0.019(4) 0.043(5) -0.002(3) 0.020(4) -0.009(3)
C1BB 0.035(8) 0.028(7) 0.029(7) -0.017(5) 0.018(6) -0.005(6)
C1M 0.019(3) 0.034(3) 0.031(3) -0.006(2) 0.012(2) -0.007(2)
C2A 0.026(4) 0.029(4) 0.019(4) -0.010(3) 0.003(3) 0.009(3)
C2AA 0.018(4) 0.026(4) 0.034(4) -0.001(3) 0.000(3) 0.004(3)
C2B 0.019(3) 0.034(3) 0.031(3) -0.006(2) 0.012(2) -0.007(2)
C2BB 0.009(6) 0.029(7) 0.030(6) 0.000(5) 0.003(5) -0.004(5)
C2M 0.025(4) 0.019(3) 0.025(4) -0.007(3) 0.001(3) 0.012(3)
C3A 0.020(4) 0.031(4) 0.021(4) -0.003(3) 0.003(3) 0.006(3)
C3AA 0.046(6) 0.063(6) 0.050(6) 0.019(5) 0.017(4) 0.012(5)
C3B 0.019(4) 0.032(4) 0.026(4) -0.007(3) 0.015(3) -0.003(3)
C3BB 0.26(2) 0.053(7) 0.047(7) 0.001(6) -0.016(9) 0.064(10)
C4A 0.013(3) 0.023(4) 0.025(4) -0.002(3) -0.008(3) -0.003(3)
C4B 0.020(4) 0.022(4) 0.018(3) -0.003(3) 0.010(3) -0.006(3)
C5A 0.006(3) 0.030(4) 0.033(4) -0.006(3) 0.003(3) 0.001(3)
C5B 0.029(4) 0.029(4) 0.026(4) -0.002(3) 0.011(3) -0.002(3)
C6A 0.013(4) 0.030(4) 0.046(5) -0.002(4) 0.004(3) -0.007(3)
C6B 0.028(4) 0.025(4) 0.036(4) 0.000(3) 0.018(3) -0.003(3)
C7A 0.040(3) 0.028(3) 0.050(3) -0.019(2) 0.016(2) -0.015(2)
C7B 0.048(5) 0.033(4) 0.040(5) 0.008(4) 0.008(4) -0.024(4)
C8A 0.036(5) 0.038(5) 0.054(5) -0.020(4) 0.027(4) -0.016(4)
C8B 0.049(5) 0.038(5) 0.027(4) 0.010(4) 0.002(4) -0.017(4)
C9A 0.051(6) 0.070(7) 0.042(5) -0.022(5) 0.007(5) -0.014(5)
C9B 0.042(5) 0.051(5) 0.031(4) 0.010(4) -0.002(4) -0.022(4)
C10A 0.047(6) 0.077(7) 0.048(6) -0.025(5) 0.002(5) -0.003(5)
C10B 0.054(6) 0.047(5) 0.040(5) 0.007(4) -0.015(4) -0.030(5)
C11A 0.033(5) 0.065(6) 0.056(6) -0.029(5) 0.019(4) -0.015(4)
C11B 0.070(7) 0.061(6) 0.037(5) 0.010(5) 0.016(5) -0.028(6)
C12A 0.033(5) 0.043(5) 0.039(5) -0.017(4) 0.012(4) -0.017(4)
C12B 0.073(7) 0.032(5) 0.049(5) 0.019(4) -0.006(5) -0.020(5)
C13B 0.064(7) 0.091(9) 0.044(6) -0.008(6) 0.014(6) -0.017(7)
C2BC 0.035(8) 0.028(7) 0.029(7) -0.017(5) 0.018(6) -0.005(6)
C1BC 0.009(6) 0.029(7) 0.030(6) 0.000(5) 0.003(5) -0.004(5)
S1 0.071(2) 0.098(2) 0.0667(19) -0.0109(17) -0.0005(15) -0.0211(17)
O1 0.047(5) 0.210(11) 0.085(6) -0.017(7) 0.027(4) -0.040(6)
O4 0.202(11) 0.074(6) 0.049(5) -0.016(4) -0.056(6) -0.004(6)
F2 0.24(4) 0.097(15) 0.24(3) -0.062(19) -0.14(2) 0.048(19)
F4 0.089(8) 0.093(12) 0.051(8) 0.030(7) -0.011(7) -0.005(8)
C7 0.108(8) 0.078(8) 0.070(9) 0.010(6) -0.028(6) -0.077(6)
F4A 0.092(10) 0.161(17) 0.112(12) 0.074(11) -0.018(9) -0.047(10)
F1A 0.127(6) 0.151(9) 0.147(8) 0.013(7) -0.034(5) 0.009(6)
F2A 0.057(8) 0.064(8) 0.106(10) 0.008(7) 0.003(7) -0.018(7)
C1 0.108(8) 0.078(8) 0.070(9) 0.010(6) -0.028(6) -0.077(6)
C2 0.15(3) 0.081(17) 0.053(13) 0.000 -0.069(15) 0.000
O3 0.090(13) 0.133(17) 0.082(12) 0.000 -0.031(11) 0.000

loop_
_atom_type_symbol
_atom_type_description
_atom_type_scat_dispersion_real
_atom_type_scat_dispersion_imag
_atom_type_scat_source
C C 0.0033 0.0016 'International Tables Vol C Tables 4.2.6.8 and 6.1.1.4'
H H 0.0000 0.0000 'International Tables Vol C Tables 4.2.6.8 and 6.1.1.4'
F F 0.0171 0.0103 'International Tables Vol C Tables 4.2.6.8 and 6.1.1.4'
N N 0.0061 0.0033 'International Tables Vol C Tables 4.2.6.8 and 6.1.1.4'
Na Na 0.0362 0.0249 'International Tables Vol C Tables 4.2.6.8 and 6.1.1.4'
O O 0.0106 0.0060 'International Tables Vol C Tables 4.2.6.8 and 6.1.1.4'
S S 0.1246 0.1234 'International Tables Vol C Tables 4.2.6.8 and 6.1.1.4'

loop_
_geom_angle_atom_site_label_1
_geom_angle_atom_site_label_2
_geom_angle_atom_site_label_3
_geom_angle
_geom_angle_site_symmetry_1
_geom_angle_site_symmetry_3
_geom_angle_publ_flag
O1A S1A N1A 115.1(4) . . ?
O1A S1A C1A 106.1(4) . . ?
O2A S1A O1A 115.0(4) . . ?
O2A S1A N1A 106.9(4) . . ?
O2A S1A C1A 105.2(4) . . ?
N1A S1A C1A 107.9(4) . . ?
O1B S1B N1B 113.2(4) . . ?
O1B S1B C1B 105.0(4) . . ?
O2B S1B O1B 115.9(4) . . ?
O2B S1B N1B 106.7(4) . . ?
O2B S1B C1B 104.8(4) . . ?
N1B S1B C1B 111.0(4) . . ?
O3B S2B C10B 110.2(4) . . ?
O3B S2B C13B 104.9(6) . . ?
O4B S2B O3B 121.5(5) . . ?
O4B S2B C10B 110.5(5) . . ?
O4B S2B C13B 103.7(5) . . ?
C10B S2B C13B 104.4(5) . . ?
O0C Na1 O0C 142.0(3) . 2 ?
O0C Na1 C1BB 105.8(3) . . ?
O0C Na1 C1BB 105.8(3) 2 2 ?
O0C Na1 C1BB 76.8(3) . 2 ?
O0C Na1 C1BB 76.8(3) 2 . ?
O0C Na1 C2BB 109.4(3) 2 2 ?
O0C Na1 C2BB 89.8(3) 2 . ?
O0C Na1 C2BB 109.4(3) . . ?
O0C Na1 C2BB 89.8(3) . 2 ?
O00F Na1 O0C 116.97(17) 2 . ?
O00F Na1 O0C 89.94(16) 2 2 ?
O00F Na1 O0C 89.94(16) . . ?
O00F Na1 O0C 116.97(16) . 2 ?
O00F Na1 O00F 91.9(3) . 2 ?
O00F Na1 C1BB 50.6(3) 2 2 ?
O00F Na1 C1BB 50.6(3) . . ?
O00F Na1 C1BB 122.7(3) 2 . ?
O00F Na1 C1BB 122.7(3) . 2 ?
O00F Na1 C2BB 28.3(3) 2 2 ?
O00F Na1 C2BB 100.3(3) . 2 ?
O00F Na1 C2BB 28.3(3) . . ?
O00F Na1 C2BB 100.3(3) 2 . ?
O00R Na1 O0C 76.59(16) . 2 ?
O00R Na1 O0C 89.37(16) . . ?
O00R Na1 O0C 89.37(16) 2 2 ?
O00R Na1 O0C 76.59(16) 2 . ?
O00R Na1 O00F 148.74(18) 2 . ?
O00R Na1 O00F 70.41(16) 2 2 ?
O00R Na1 O00F 148.74(18) . 2 ?
O00R Na1 O00F 70.41(16) . . ?
O00R Na1 O00R 136.1(3) . 2 ?
O00R Na1 C1BB 160.3(3) 2 . ?
O00R Na1 C1BB 160.3(3) . 2 ?
O00R Na1 C1BB 27.0(3) . . ?
O00R Na1 C1BB 27.0(3) 2 2 ?
O00R Na1 C2BB 170.6(3) . 2 ?
O00R Na1 C2BB 170.6(3) 2 . ?
O00R Na1 C2BB 52.4(3) 2 2 ?
O00R Na1 C2BB 52.4(3) . . ?
C1BB Na1 C1BB 172.2(6) 2 . ?
C2BB Na1 C1BB 145.6(4) . 2 ?
C2BB Na1 C1BB 26.6(4) 2 2 ?
C2BB Na1 C2BB 119.4(5) 2 . ?
C1AA O0C Na1 119.7(4) . . ?
C4A O0C Na1 124.9(4) . . ?
C4A O0C C1AA 112.9(5) . . ?
C2BB O00F Na1 98.7(6) . . ?
C3BB O00F Na1 132.9(7) . . ?
C3BB O00F C2BB 117.9(8) . . ?
C3BB O00F C2BC 114.2(9) . . ?
C2BC O00F Na1 112.8(6) . . ?
C2AA O00G C3AA 111.9(6) . . ?
C1BB O00R Na1 104.2(8) . . ?
C4B O00R Na1 136.8(4) . . ?
C4B O00R C1BB 118.0(8) . . ?
C4B O00R C1BC 110.3(7) . . ?
C1BC O00R Na1 112.3(7) . . ?
S1A N1A H1A 118.4 . . ?
C7A N1A S1A 123.3(6) . . ?
C7A N1A H1A 118.2 . . ?
S1B N1B H1B 119.7 . . ?
C7B N1B S1B 123.5(6) . . ?
C7B N1B H1B 116.5 . . ?
C2A C1A S1A 119.2(5) . . ?
C6A C1A S1A 120.6(6) . . ?
C6A C1A C2A 120.1(7) . . ?
O0C C1AA H1AA 109.0 . . ?
O0C C1AA H1AB 109.0 . . ?
O0C C1AA C2AA 112.9(5) . . ?
H1AA C1AA H1AB 107.8 . . ?
C2AA C1AA H1AA 109.0 . . ?
C2AA C1AA H1AB 109.0 . . ?
C2B C1B S1B 120.1(6) . . ?
C2B C1B C6B 120.1(7) . . ?
C6B C1B S1B 119.6(6) . . ?
Na1 C1BB H1BA 158.5 . . ?
Na1 C1BB H1BB 80.2 . . ?
O00R C1BB Na1 48.8(6) . . ?
O00R C1BB H1BA 110.0 . . ?
O00R C1BB H1BB 110.0 . . ?
O00R C1BB C2BC 108.2(12) . . ?
H1BA C1BB H1BB 108.4 . . ?
C2BC C1BB Na1 84.1(9) . . ?
C2BC C1BB H1BA 110.0 . . ?
C2BC C1BB H1BB 110.0 . . ?
H1MA C1M H1MB 108.1 . . ?
C3B C1M H1MA 109.6 . . ?
C3B C1M H1MB 109.6 . . ?
C3B C1M C5A 110.3(6) . . ?
C5A C1M H1MA 109.6 . . ?
C5A C1M H1MB 109.6 . . ?
C1A C2A H2A 119.5 . . ?
C1A C2A C3A 121.0(6) . . ?
C3A C2A H2A 119.5 . . ?
O00G C2AA C1AA 109.1(6) . . ?
O00G C2AA H2AA 109.9 . . ?
O00G C2AA H2AB 109.9 . . ?
C1AA C2AA H2AA 109.9 . . ?
C1AA C2AA H2AB 109.9 . . ?
H2AA C2AA H2AB 108.3 . . ?
C1B C2B H2B 118.8 . . ?
C1B C2B C3B 122.4(7) . . ?
C3B C2B H2B 118.8 . . ?
Na1 C2BB H2BA 73.5 . . ?
Na1 C2BB H2BB 161.0 . . ?
O00F C2BB Na1 53.0(5) . . ?
O00F C2BB H2BA 110.6 . . ?
O00F C2BB H2BB 110.6 . . ?
O00F C2BB C1BC 105.6(11) . . ?
H2BA C2BB H2BB 108.8 . . ?
C1BC C2BB Na1 85.2(8) . . ?
C1BC C2BB H2BA 110.6 . . ?
C1BC C2BB H2BB 110.6 . . ?
H2MA C2M H2MB 108.3 . . ?
C3A C2M H2MA 109.9 . . ?
C3A C2M H2MB 109.9 . . ?
C3A C2M C5B 108.8(6) . 2 ?
C5B C2M H2MA 109.9 2 . ?
C5B C2M H2MB 109.9 2 . ?
C2A C3A C2M 118.8(6) . . ?
C2A C3A C4A 117.3(6) . . ?
C4A C3A C2M 123.8(6) . . ?
O00G C3AA H3AA 109.5 . . ?
O00G C3AA H3AB 109.5 . . ?
O00G C3AA H3AC 109.5 . . ?
H3AA C3AA H3AB 109.5 . . ?
H3AA C3AA H3AC 109.5 . . ?
H3AB C3AA H3AC 109.5 . . ?
C2B C3B C1M 122.2(6) . . ?
C2B C3B C4B 116.8(7) . . ?
C4B C3B C1M 120.9(6) . . ?
O00F C3BB H3BA 105.0 . . ?
O00F C3BB H3BB 117.5 . . ?
O00F C3BB H3BC 105.6 . . ?
H3BA C3BB H3BB 109.5 . . ?
H3BA C3BB H3BC 109.5 . . ?
H3BB C3BB H3BC 109.5 . . ?
O0C C4A C3A 118.1(6) . . ?
O0C C4A C5A 120.0(6) . . ?
C5A C4A C3A 121.9(6) . . ?
O00R C4B C3B 118.3(6) . . ?
O00R C4B C5B 119.6(6) . . ?
C5B C4B C3B 122.1(6) . . ?
C4A C5A C1M 121.8(6) . . ?
C4A C5A C6A 117.8(6) . . ?
C6A C5A C1M 120.2(6) . . ?
C4B C5B C2M 121.5(6) . 2 ?
C4B C5B C6B 117.9(7) . . ?
C6B C5B C2M 120.2(6) . 2 ?
C1A C6A C5A 121.9(7) . . ?
C1A C6A H6A 119.0 . . ?
C5A C6A H6A 119.0 . . ?
C1B C6B C5B 120.5(7) . . ?
C1B C6B H6B 119.6 . . ?
C5B C6B H6B 119.9 . . ?
N1A C7A C8A 117.7(7) . . ?
N1A C7A C12A 124.6(7) . . ?
C8A C7A C12A 117.7(8) . . ?
N1B C7B C8B 125.2(7) . . ?
N1B C7B C12B 117.0(8) . . ?
C8B C7B C12B 117.8(9) . . ?
C7A C8A H8A 119.3 . . ?
C9A C8A C7A 121.5(8) . . ?
C9A C8A H8A 119.3 . . ?
C7B C8B H8B 118.8 . . ?
C9B C8B C7B 122.3(7) . . ?
C9B C8B H8B 118.8 . . ?
C8A C9A H9A 120.4 . . ?
C8A C9A C10A 119.2(8) . . ?
C10A C9A H9A 120.4 . . ?
C8B C9B H9B 120.7 . . ?
C8B C9B C10B 118.7(9) . . ?
C10B C9B H9B 120.7 . . ?
C9A C10A S1 121.6(7) . . ?
C11A C10A C9A 120.0(9) . . ?
C11A C10A S1 118.1(7) . . ?
C9B C10B S2B 119.8(8) . . ?
C11B C10B S2B 120.0(7) . . ?
C11B C10B C9B 120.2(10) . . ?
C10A C11A H11A 120.1 . . ?
C12A C11A C10A 119.7(8) . . ?
C12A C11A H11A 120.1 . . ?
C10B C11B H11B 119.5 . . ?
C10B C11B C12B 121.1(8) . . ?
C12B C11B H11B 119.5 . . ?
C7A C12A H12A 119.2 . . ?
C11A C12A C7A 121.7(8) . . ?
C11A C12A H12A 119.2 . . ?
C7B C12B H12B 120.2 . . ?
C11B C12B C7B 119.7(9) . . ?
C11B C12B H12B 120.2 . . ?
F1B C13B S2B 111.7(7) . . ?
F1B C13B F2B 108.3(11) . . ?
F1B C13B F3B 108.5(10) . . ?
F2B C13B S2B 108.6(8) . . ?
F3B C13B S2B 110.8(9) . . ?
F3B C13B F2B 108.9(9) . . ?
O00F C2BC C1BB 109.3(11) . . ?
O00F C2BC H2BC 109.8 . . ?
O00F C2BC H2BD 109.8 . . ?
C1BB C2BC H2BC 109.8 . . ?
C1BB C2BC H2BD 109.8 . . ?
H2BC C2BC H2BD 108.3 . . ?
O00R C1BC C2BB 107.9(11) . . ?
O00R C1BC H1BC 110.1 . . ?
O00R C1BC H1BD 110.1 . . ?
C2BB C1BC H1BC 110.1 . . ?
C2BB C1BC H1BD 110.1 . . ?
H1BC C1BC H1BD 108.4 . . ?
O1 S1 C10A 113.4(5) . . ?
O1 S1 C7 117.6(9) . . ?
O1 S1 C1 101.4(8) . . ?
O4 S1 C10A 115.5(6) . . ?
O4 S1 O1 112.8(7) . . ?
O4 S1 C7 100.0(8) . . ?
O4 S1 C1 112.0(7) . . ?
C7 S1 C10A 96.0(7) . . ?
C1 S1 C10A 100.1(6) . . ?
F2 C7 S1 118.1(15) . . ?
F2 C7 F4A 119(2) . . ?
F2 C7 F1A 90.3(18) . . ?
F4A C7 S1 117.2(12) . . ?
F4A C7 F1A 100.2(14) . . ?
F1A C7 S1 102.3(9) . . ?
F4 C1 S1 119.8(14) . . ?
F4 C1 F1A 101.5(13) . . ?
F1A C1 S1 108.6(9) . . ?
F2A C1 S1 116.7(13) . . ?
F2A C1 F4 101.0(14) . . ?
F2A C1 F1A 107.7(17) . . ?
H2D C2 H2E 109.5 . . ?
H2D C2 H2C 109.5 . . ?
H2E C2 H2C 109.5 . . ?
O3 C2 H2D 109.5 . . ?
O3 C2 H2E 109.5 . . ?
O3 C2 H2C 109.5 . . ?
C2 O3 H3 109.47(6) . 2 ?
C2 O3 H3 109.5 . . ?
H3 O3 H3 141.1 . 2 ?

loop_
_geom_bond_atom_site_label_1
_geom_bond_atom_site_label_2
_geom_bond_distance
_geom_bond_site_symmetry_2
_geom_bond_publ_flag
S1A O1A 1.456(7) . ?
S1A O2A 1.440(7) . ?
S1A N1A 1.561(7) . ?
S1A C1A 1.781(7) . ?
S1B O1B 1.441(7) . ?
S1B O2B 1.427(7) . ?
S1B N1B 1.570(8) . ?
S1B C1B 1.784(7) . ?
S2B O3B 1.425(8) . ?
S2B O4B 1.406(8) . ?
S2B C10B 1.728(11) . ?
S2B C13B 1.825(11) . ?
Na1 O0C 2.481(4) 2 ?
Na1 O0C 2.481(4) . ?
Na1 O00F 2.394(5) 2 ?
Na1 O00F 2.394(5) . ?
Na1 O00R 2.360(4) 2 ?
Na1 O00R 2.360(4) . ?
Na1 C1BB 3.041(16) 2 ?
Na1 C1BB 3.041(16) . ?
Na1 C2BB 2.964(14) 2 ?
Na1 C2BB 2.964(14) . ?
F1B C13B 1.290(12) . ?
F2B C13B 1.330(13) . ?
F3B C13B 1.301(14) . ?
O0C C1AA 1.474(8) . ?
O0C C4A 1.384(8) . ?
O00F C2BB 1.421(13) . ?
O00F C3BB 1.381(11) . ?
O00F C2BC 1.449(13) . ?
O00G C2AA 1.404(9) . ?
O00G C3AA 1.435(10) . ?
O00R C1BB 1.424(13) . ?
O00R C4B 1.381(8) . ?
O00R C1BC 1.465(14) . ?
N1A H1A 0.8799 . ?
N1A C7A 1.362(11) . ?
N1B H1B 0.8801 . ?
N1B C7B 1.369(11) . ?
C1A C2A 1.386(10) . ?
C1A C6A 1.355(10) . ?
C1AA H1AA 0.9900 . ?
C1AA H1AB 0.9900 . ?
C1AA C2AA 1.482(10) . ?
C1B C2B 1.369(11) . ?
C1B C6B 1.377(11) . ?
C1BB H1BA 0.9900 . ?
C1BB H1BB 0.9900 . ?
C1BB C2BC 1.485(16) . ?
C1M H1MA 0.9900 . ?
C1M H1MB 0.9900 . ?
C1M C3B 1.512(10) . ?
C1M C5A 1.528(9) . ?
C2A H2A 0.9500 . ?
C2A C3A 1.400(10) . ?
C2AA H2AA 0.9900 . ?
C2AA H2AB 0.9900 . ?
C2B H2B 0.9500 . ?
C2B C3B 1.381(10) . ?
C2BB H2BA 0.9900 . ?
C2BB H2BB 0.9900 . ?
C2BB C1BC 1.520(15) . ?
C2M H2MA 0.9900 . ?
C2M H2MB 0.9900 . ?
C2M C3A 1.506(10) . ?
C2M C5B 1.518(10) 2 ?
C3A C4A 1.410(10) . ?
C3AA H3AA 0.9800 . ?
C3AA H3AB 0.9800 . ?
C3AA H3AC 0.9800 . ?
C3B C4B 1.410(10) . ?
C3BB H3BA 0.9802 . ?
C3BB H3BB 0.9793 . ?
C3BB H3BC 0.9807 . ?
C4A C5A 1.389(10) . ?
C4B C5B 1.392(10) . ?
C5A C6A 1.394(10) . ?
C5B C6B 1.404(10) . ?
C6A H6A 0.9500 . ?
C6B H6B 0.9503 . ?
C7A C8A 1.392(11) . ?
C7A C12A 1.404(11) . ?
C7B C8B 1.400(12) . ?
C7B C12B 1.409(11) . ?
C8A H8A 0.9500 . ?
C8A C9A 1.357(13) . ?
C8B H8B 0.9500 . ?
C8B C9B 1.367(12) . ?
C9A H9A 0.9500 . ?
C9A C10A 1.406(13) . ?
C9B H9B 0.9500 . ?
C9B C10B 1.396(12) . ?
C10A C11A 1.380(12) . ?
C10A S1 1.735(10) . ?
C10B C11B 1.376(14) . ?
C11A H11A 0.9500 . ?
C11A C12A 1.349(12) . ?
C11B H11B 0.9500 . ?
C11B C12B 1.379(14) . ?
C12A H12A 0.9500 . ?
C12B H12B 0.9500 . ?
C2BC H2BC 0.9900 . ?
C2BC H2BD 0.9900 . ?
C1BC H1BC 0.9900 . ?
C1BC H1BD 0.9900 . ?
S1 O1 1.437(8) . ?
S1 O4 1.378(8) . ?
S1 C7 1.704(12) . ?
S1 C1 1.665(15) . ?
F2 C7 1.285(13) . ?
F4 C1 1.374(13) . ?
C7 F4A 1.303(13) . ?
C7 F1A 1.520(17) . ?
F1A C1 1.427(12) . ?
F2A C1 1.323(16) . ?
C2 H2D 0.9800 . ?
C2 H2E 0.9800 . ?
C2 H2C 0.9800 . ?
C2 O3 1.45(3) . ?
O3 H3 0.8400(12) 2 ?
O3 H3 0.8400 . ?

loop_
_geom_torsion_atom_site_label_1
_geom_torsion_atom_site_label_2
_geom_torsion_atom_site_label_3
_geom_torsion_atom_site_label_4
_geom_torsion
_geom_torsion_site_symmetry_1
_geom_torsion_site_symmetry_2
_geom_torsion_site_symmetry_3
_geom_torsion_site_symmetry_4
_geom_torsion_publ_flag
S1A N1A C7A C8A -179.5(6) . . . . ?
S1A N1A C7A C12A 0.9(11) . . . . ?
S1A C1A C2A C3A 174.6(5) . . . . ?
S1A C1A C6A C5A -174.6(6) . . . . ?
S1B N1B C7B C8B 30.3(11) . . . . ?
S1B N1B C7B C12B -150.6(6) . . . . ?
S1B C1B C2B C3B 172.3(5) . . . . ?
S1B C1B C6B C5B -174.9(5) . . . . ?
S2B C10B C11B C12B -179.4(7) . . . . ?
Na1 O0C C1AA C2AA -121.0(5) . . . . ?
Na1 O0C C4A C3A 96.6(6) . . . . ?
Na1 O0C C4A C5A -81.5(7) . . . . ?
Na1 O00F C2BB C1BC 71.4(10) . . . . ?
Na1 O00F C2BC C1BB -19.7(14) . . . . ?
Na1 O00R C1BB C2BC -64.4(13) . . . . ?
Na1 O00R C4B C3B 81.0(7) . . . . ?
Na1 O00R C4B C5B -97.6(7) . . . . ?
Na1 O00R C1BC C2BB 16.1(13) . . . . ?
Na1 C1BB C2BC O00F 14.2(10) . . . . ?
Na1 C2BB C1BC O00R -11.8(10) . . . . ?
O0C C1AA C2AA O00G 69.4(7) . . . . ?
O0C C4A C5A C1M 6.9(10) . . . . ?
O0C C4A C5A C6A -177.7(6) . . . . ?
O00F C2BB C1BC O00R -61.2(14) . . . . ?
O00R C1BB C2BC O00F 57.2(16) . . . . ?
O00R C4B C5B C2M 8.1(9) . . . 2 ?
O00R C4B C5B C6B -178.4(6) . . . . ?
O1A S1A N1A C7A -46.3(7) . . . . ?
O1A S1A C1A C2A 170.2(6) . . . . ?
O1A S1A C1A C6A -15.0(7) . . . . ?
O1B S1B N1B C7B 42.2(8) . . . . ?
O1B S1B C1B C2B 5.8(7) . . . . ?
O1B S1B C1B C6B 180.0(6) . . . . ?
O2A S1A N1A C7A -175.4(6) . . . . ?
O2A S1A C1A C2A -67.5(7) . . . . ?
O2A S1A C1A C6A 107.3(7) . . . . ?
O2B S1B N1B C7B 170.8(6) . . . . ?
O2B S1B C1B C2B -116.7(7) . . . . ?
O2B S1B C1B C6B 57.4(7) . . . . ?
O3B S2B C10B C9B -9.6(8) . . . . ?
O3B S2B C10B C11B 168.4(7) . . . . ?
O3B S2B C13B F1B 54.4(10) . . . . ?
O3B S2B C13B F2B -65.0(9) . . . . ?
O3B S2B C13B F3B 175.4(8) . . . . ?
O4B S2B C10B C9B -146.7(7) . . . . ?
O4B S2B C10B C11B 31.4(9) . . . . ?
O4B S2B C13B F1B -177.2(9) . . . . ?
O4B S2B C13B F2B 63.4(10) . . . . ?
O4B S2B C13B F3B -56.2(9) . . . . ?
N1A S1A C1A C2A 46.3(7) . . . . ?
N1A S1A C1A C6A -138.9(6) . . . . ?
N1A C7A C8A C9A -176.7(8) . . . . ?
N1A C7A C12A C11A 176.6(8) . . . . ?
N1B S1B C1B C2B 128.5(6) . . . . ?
N1B S1B C1B C6B -57.4(7) . . . . ?
N1B C7B C8B C9B 175.9(8) . . . . ?
N1B C7B C12B C11B -179.8(8) . . . . ?
C1A S1A N1A C7A 71.9(7) . . . . ?
C1A C2A C3A C2M -173.1(6) . . . . ?
C1A C2A C3A C4A 2.2(10) . . . . ?
C1AA O0C C4A C3A -101.7(7) . . . . ?
C1AA O0C C4A C5A 80.2(7) . . . . ?
C1B S1B N1B C7B -75.6(7) . . . . ?
C1B C2B C3B C1M -170.8(6) . . . . ?
C1B C2B C3B C4B 4.8(10) . . . . ?
C1BB O00R C4B C3B -112.8(9) . . . . ?
C1BB O00R C4B C5B 68.6(10) . . . . ?
C1M C3B C4B O00R -8.4(9) . . . . ?
C1M C3B C4B C5B 170.2(6) . . . . ?
C1M C5A C6A C1A 173.3(7) . . . . ?
C2A C1A C6A C5A 0.2(11) . . . . ?
C2A C3A C4A O0C 177.7(6) . . . . ?
C2A C3A C4A C5A -4.2(10) . . . . ?
C2B C1B C6B C5B -0.8(11) . . . . ?
C2B C3B C4B O00R 176.0(6) . . . . ?
C2B C3B C4B C5B -5.4(9) . . . . ?
C2M C3A C4A O0C -7.4(10) . . . . ?
C2M C3A C4A C5A 170.7(6) . . . . ?
C2M C5B C6B C1B 173.7(6) 2 . . . ?
C3A C4A C5A C1M -171.1(6) . . . . ?
C3A C4A C5A C6A 4.3(10) . . . . ?
C3AA O00G C2AA C1AA -178.7(6) . . . . ?
C3B C1M C5A C4A 108.5(7) . . . . ?
C3B C1M C5A C6A -66.8(8) . . . . ?
C3B C4B C5B C2M -170.5(6) . . . 2 ?
C3B C4B C5B C6B 3.0(10) . . . . ?
C3BB O00F C2BB Na1 149.4(12) . . . . ?
C3BB O00F C2BB C1BC -139.2(13) . . . . ?
C3BB O00F C2BC C1BB 158.5(12) . . . . ?
C4A O0C C1AA C2AA 76.2(7) . . . . ?
C4A C5A C6A C1A -2.2(10) . . . . ?
C4B O00R C1BB Na1 -170.3(8) . . . . ?
C4B O00R C1BB C2BC 125.3(12) . . . . ?
C4B O00R C1BC C2BB -171.4(10) . . . . ?
C4B C5B C6B C1B 0.1(10) . . . . ?
C5A C1M C3B C2B 77.3(8) . . . . ?
C5A C1M C3B C4B -98.0(7) . . . . ?
C5B C2M C3A C2A 76.8(8) 2 . . . ?
C5B C2M C3A C4A -98.1(7) 2 . . . ?
C6A C1A C2A C3A -0.2(11) . . . . ?
C6B C1B C2B C3B -1.8(11) . . . . ?
C7A C8A C9A C10A 0.6(14) . . . . ?
C7B C8B C9B C10B 4.6(12) . . . . ?
C8A C7A C12A C11A -2.9(12) . . . . ?
C8A C9A C10A C11A -4.2(15) . . . . ?
C8A C9A C10A S1 170.5(8) . . . . ?
C8B C7B C12B C11B -0.6(12) . . . . ?
C8B C9B C10B S2B 175.7(6) . . . . ?
C8B C9B C10B C11B -2.3(12) . . . . ?
C9A C10A C11A C12A 4.2(15) . . . . ?
C9A C10A S1 O1 -150.5(10) . . . . ?
C9A C10A S1 O4 -18.1(12) . . . . ?
C9A C10A S1 C7 85.9(12) . . . . ?
C9A C10A S1 C1 102.3(11) . . . . ?
C9B C10B C11B C12B -1.4(13) . . . . ?
C10A C11A C12A C7A -0.6(14) . . . . ?
C10A S1 C7 F2 74(2) . . . . ?
C10A S1 C7 F4A -80.9(14) . . . . ?
C10A S1 C7 F1A 170.7(10) . . . . ?
C10A S1 C1 F4 -51.6(15) . . . . ?
C10A S1 C1 F1A -167.4(11) . . . . ?
C10A S1 C1 F2A 70.7(15) . . . . ?
C10B S2B C13B F1B -61.5(10) . . . . ?
C10B S2B C13B F2B 179.1(8) . . . . ?
C10B S2B C13B F3B 59.5(9) . . . . ?
C10B C11B C12B C7B 2.8(14) . . . . ?
C11A C10A S1 O1 24.3(11) . . . . ?
C11A C10A S1 O4 156.6(9) . . . . ?
C11A C10A S1 C7 -99.3(11) . . . . ?
C11A C10A S1 C1 -82.9(11) . . . . ?
C12A C7A C8A C9A 2.9(12) . . . . ?
C12B C7B C8B C9B -3.2(12) . . . . ?
C13B S2B C10B C9B 102.5(8) . . . . ?
C13B S2B C10B C11B -79.4(8) . . . . ?
C1BC O00R C4B C3B -88.8(9) . . . . ?
C1BC O00R C4B C5B 92.6(9) . . . . ?
S1 C10A C11A C12A -170.6(7) . . . . ?
O1 S1 C7 F2 -47(2) . . . . ?
O1 S1 C7 F4A 158.7(13) . . . . ?
O1 S1 C7 F1A 50.3(13) . . . . ?
O1 S1 C1 F4 -168.2(14) . . . . ?
O1 S1 C1 F1A 76.0(13) . . . . ?
O1 S1 C1 F2A -45.9(15) . . . . ?
O4 S1 C7 F2 -169(2) . . . . ?
O4 S1 C7 F4A 36.3(15) . . . . ?
O4 S1 C7 F1A -72.1(12) . . . . ?
O4 S1 C1 F4 71.3(15) . . . . ?
O4 S1 C1 F1A -44.6(15) . . . . ?
O4 S1 C1 F2A -166.4(14) . . . . ?

loop_
_smtbx_masks_void_nr
_smtbx_masks_void_average_x
_smtbx_masks_void_average_y
_smtbx_masks_void_average_z
_smtbx_masks_void_volume
_smtbx_masks_void_count_electrons
_smtbx_masks_void_content
1 0.000 0.500 -0.536 869.3 246.2 '4 Na2'
2 0.500 0.000 -0.112 869.3 246.2 '4 Na2'
